data_1564512
loop_
_publ_author_name
'Warren, Lisette R.'
'McGowan, Evana'
'Renton, Margaret'
'Morrison, Carole'
'Funnell, Nicholas P.'

_publ_section_title
;
 Direct evidence for distinct colour origins in ROY polymorphs
;
_journal_name_full 'Chemical Science'
_journal_paper_doi 10.1039/D1SC04051K
_journal_year 2021
_chemical_compound_source 'TCI Chemicals'
_chemical_formula_moiety 'C12 H9 N3 O2 S1'
_chemical_formula_sum 'C12 H9 N3 O2 S'
_chemical_formula_weight 259.29
_chemical_name_common ROY
_chemical_name_systematic
;
5-methyl-2[(2-nitrophenyl)amino]-3-thiophenecarbonitrile
;
_space_group_IT_number 14
_space_group_name_Hall '-P 2ybc'
_space_group_name_H-M_alt 'P 1 21/c 1'
_symmetry_cell_setting monoclinic
_symmetry_space_group_name_Hall '-P 2ybc'
_symmetry_space_group_name_H-M 'P 1 21/c 1'
_atom_sites_solution_hydrogens difmap
_atom_sites_solution_primary geom
_audit_creation_date 2021-01-25
_audit_creation_method 'CRYSTALS_ver_14.61_build_7795 '
_audit_update_record
;
2021-07-22 deposited with the CCDC.	2021-08-27 downloaded from the CCDC.
;
_cell_angle_alpha 90
_cell_angle_beta 91.918(5)
_cell_angle_gamma 90
_cell_formula_units_Z 4
_cell_length_a 3.767380(17)
_cell_length_b 18.14088(5)
_cell_length_c 16.22092(5)
_cell_measurement_reflns_used 1869
_cell_measurement_temperature 293
_cell_measurement_theta_max 23.25
_cell_measurement_theta_min 1.68
_cell_volume 1107.975(8)
_computing_cell_refinement 'USER DEFINED CELL REFINEMENT'
_computing_data_collection 'USER DEFINED DATA COLLECTION'
_computing_data_reduction
; 
 CrysAlisPro (Rigaku Oxford Diffraction, 2017) 
;
_computing_publication_material 'CRYSTALS (Betteridge et al., 2003)'
_computing_structure_refinement 'CRYSTALS (Betteridge et al., 2003)'
_computing_structure_solution 'Model from previously-determined structure'
_diffrn_ambient_pressure 620000
_diffrn_ambient_temperature 293
_diffrn_measured_fraction_theta_full 0.725
_diffrn_measured_fraction_theta_max 0.693
_diffrn_measurement_device 'four-circle diffractometer'
_diffrn_measurement_device_type 'XtaLAB Synergy, Dualflex, HyPix'
_diffrn_measurement_method \w/2\q
_diffrn_radiation_monochromator mirror
_diffrn_radiation_type 'Mo K\a'
_diffrn_radiation_wavelength 0.71073
_diffrn_reflns_av_R_equivalents 0.053
_diffrn_reflns_av_unetI/netI 0.056
_diffrn_reflns_limit_h_max 4
_diffrn_reflns_limit_h_min -4
_diffrn_reflns_limit_k_max 18
_diffrn_reflns_limit_k_min -18
_diffrn_reflns_limit_l_max 14
_diffrn_reflns_limit_l_min -15
_diffrn_reflns_number 3792
_diffrn_reflns_theta_full 17.441
_diffrn_reflns_theta_max 23.254
_diffrn_reflns_theta_min 1.685
_diffrn_standards_number 0
_exptl_absorpt_coefficient_mu 0.289
_exptl_absorpt_correction_T_max 0.99
_exptl_absorpt_correction_T_min 0.19
_exptl_absorpt_correction_type psi-scan
_exptl_absorpt_process_details '(North et al., 1968)'
_exptl_crystal_colour orange
_exptl_crystal_density_diffrn 1.554
_exptl_crystal_density_meas ?
_exptl_crystal_density_method 'not measured'
_exptl_crystal_description rod
_exptl_crystal_F_000 536
_exptl_crystal_recrystallization_method 'Re-crystallisation from solvent: acetone'
_exptl_crystal_size_max 0.248
_exptl_crystal_size_mid 0.072
_exptl_crystal_size_min 0.050
_refine_diff_density_max 0.90
_refine_diff_density_min -0.85
_refine_ls_extinction_method None
_refine_ls_goodness_of_fit_ref 1.0629
_refine_ls_hydrogen_treatment mixed
_refine_ls_matrix_type full
_refine_ls_number_parameters 82
_refine_ls_number_reflns 1095
_refine_ls_number_restraints 94
_refine_ls_R_factor_all 0.1839
_refine_ls_R_factor_gt 0.1117
_refine_ls_shift/su_max 0.0001897
_refine_ls_shift/su_mean 0.0000619
_refine_ls_structure_factor_coef Fsqd
_refine_ls_weighting_details
;
 Method= 
 SQRT(W) = 1/(Data with the key SIGMA(/FO/) in list 6) 
;
_refine_ls_weighting_scheme sigma
_refine_ls_wR_factor_all 0.0626
_refine_ls_wR_factor_gt 0.0577
_refine_ls_wR_factor_ref 0.0626
_reflns_limit_h_max 4
_reflns_limit_h_min -4
_reflns_limit_k_max 18
_reflns_limit_k_min 0
_reflns_limit_l_max 15
_reflns_limit_l_min 0
_reflns_number_gt 738
_reflns_number_total 1103
_reflns_threshold_expression I>2.0\s(I)
_oxford_diffrn_Wilson_B_factor 4.25
_oxford_diffrn_Wilson_scale 3.44
_oxford_refine_ls_r_factor_ref 0.1839
_oxford_refine_ls_scale 0.523(2)
_oxford_reflns_number_all 1095
_cod_data_source_file d1sc04051k3.cif
_cod_data_source_block ROY_ON_0p62GPa
_cod_depositor_comments
;
The following automatic conversions were performed:

data item '_exptl_crystal_density_meas' value 'not measured' was
changed to '?' -- the value is perceived as not measured.

Automatic conversion script
Id: cif_fix_values 7556 2019-12-06 15:28:31Z antanas 
;
_cod_original_sg_symbol_H-M 'P 1 21/c 1 '
_cod_original_formula_sum 'C12 H9 N3 O2 S1'
_cod_database_code 1564512
_oxford_refine_reflns_threshold_expression I>-3.0\s(I)
_oxford_refine_ls_r_factor_all 0.1839
_oxford_refine_ls_wr_factor_all 0.0626

loop_
_symmetry_equiv_pos_as_xyz
x,y,z
-x,-y,-z
-x,y+1/2,-z+1/2
x,-y+1/2,z+1/2

loop_
_atom_site_label
_atom_site_type_symbol
_atom_site_fract_x
_atom_site_fract_y
_atom_site_fract_z
_atom_site_U_iso_or_equiv
_atom_site_occupancy
_atom_site_adp_type
_atom_site_refinement_flags_posn
_atom_site_refinement_flags_adp
_atom_site_refinement_flags_occupancy
_atom_site_disorder_assembly
_atom_site_disorder_group
_atom_site_attached_hydrogens
S1 S 0.7817(4) 0.59321(9) 0.43128(10) 0.0482 1.0000 Uani D U . . . .
O1 O 0.4916(10) 0.6243(2) 0.0256(3) 0.0652(14) 1.0000 Uiso D U . . . .
O2 O 0.5497(10) 0.6937(2) 0.1348(3) 0.0637(13) 1.0000 Uiso D U . . . .
C1 C 0.8947(12) 0.5821(4) 0.2213(4) 0.0503(14) 1.0000 Uiso D U . . . .
C2 C 1.0860(12) 0.5205(3) 0.2601(4) 0.0488(14) 1.0000 Uiso D U . . . .
C3 C 1.1432(13) 0.4591(3) 0.2123(4) 0.0493(15) 1.0000 Uiso D U . . . .
C4 C 1.0185(13) 0.4541(3) 0.1306(4) 0.0502(14) 1.0000 Uiso D U . . . .
C5 C 0.8441(12) 0.5130(3) 0.0963(4) 0.0530(15) 1.0000 Uiso D U . . . .
C6 C 0.7775(13) 0.5768(4) 0.1401(4) 0.0500(14) 1.0000 Uiso D U . . . .
C7 C 0.9127(13) 0.6535(3) 0.3557(5) 0.0487(14) 1.0000 Uiso D U . . . .
C8 C 1.0722(13) 0.7142(3) 0.3889(4) 0.0479(14) 1.0000 Uiso D U . . . .
C9 C 1.0780(13) 0.7119(3) 0.4764(4) 0.0491(14) 1.0000 Uiso D U . . . .
C10 C 0.9308(9) 0.6497(3) 0.5087(4) 0.0513(14) 1.0000 Uiso D U . . . .
C11 C 0.9077(9) 0.6332(3) 0.5966(4) 0.0578(16) 1.0000 Uiso D U . . . .
C12 C 1.2298(14) 0.7642(4) 0.3367(4) 0.0504(14) 1.0000 Uiso D U . . . .
N1 N 0.8452(10) 0.6418(3) 0.2721(4) 0.0503(13) 1.0000 Uiso D U . . . .
N2 N 1.3646(11) 0.8059(3) 0.2909(4) 0.0546(14) 1.0000 Uiso D U . . . .
N3 N 0.5908(12) 0.6350(3) 0.0975(4) 0.0570(14) 1.0000 Uiso D U . . . .
H1 H 0.726(6) 0.6785(16) 0.2477(19) 0.062(3) 1.0000 Uiso D . . . . .
H2 H 1.1674 0.5234 0.3146 0.0611 1.0000 Uiso R . . . . .
H3 H 1.2714 0.4203 0.2355 0.0630 1.0000 Uiso R . . . . .
H4 H 1.0557 0.4110 0.1011 0.0639 1.0000 Uiso R . . . . .
H5 H 0.7665 0.5107 0.0417 0.0631 1.0000 Uiso R . . . . .
H9 H 1.1788 0.7489 0.5098 0.0621 1.0000 Uiso R . . . . .
H111 H 1.0934 0.6001 0.6130 0.1160 1.0000 Uiso DR . . . . .
H112 H 0.9321 0.6779 0.6277 0.1160 1.0000 Uiso DR . . . . .
H113 H 0.6829 0.6109 0.6066 0.1160 1.0000 Uiso DR . . . . .

loop_
_atom_site_aniso_label
_atom_site_aniso_U_11
_atom_site_aniso_U_22
_atom_site_aniso_U_33
_atom_site_aniso_U_23
_atom_site_aniso_U_13
_atom_site_aniso_U_12
S1 0.0540(8) 0.0345(14) 0.0555(18) 0.0054(8) -0.0073(8) -0.0030(7)

loop_
_atom_type_symbol
_atom_type_scat_dispersion_real
_atom_type_scat_dispersion_imag
_atom_type_scat_Cromer_Mann_a1
_atom_type_scat_Cromer_Mann_b1
_atom_type_scat_Cromer_Mann_a2
_atom_type_scat_Cromer_Mann_b2
_atom_type_scat_Cromer_Mann_a3
_atom_type_scat_Cromer_Mann_b3
_atom_type_scat_Cromer_Mann_a4
_atom_type_scat_Cromer_Mann_b4
_atom_type_scat_Cromer_Mann_c
_atom_type_scat_source
C 0.0033 0.0016 2.3100 20.8439 1.0200 10.2075 1.5886 0.5687 0.8650 51.6512 0.2156 'International Tables Vol C 4.2.6.8 and 6.1.1.4'
H 0.0000 0.0000 0.4930 10.5109 0.3229 26.1257 0.1402 3.1424 0.0408 57.7998 0.0030 'International Tables Vol C 4.2.6.8 and 6.1.1.4'
N 0.0061 0.0033 12.2126 0.0057 3.1322 9.8933 2.0125 28.9975 1.1663 0.5826 -11.5290 'International Tables Vol C 4.2.6.8 and 6.1.1.4'
O 0.0106 0.0060 3.0485 13.2771 2.2868 5.7011 1.5463 0.3239 0.8670 32.9089 0.2508 'International Tables Vol C 4.2.6.8 and 6.1.1.4'
S 0.1246 0.1234 6.9053 1.4679 5.2034 22.2151 1.4379 0.2536 1.5863 56.1720 0.8669 'International Tables Vol C 4.2.6.8 and 6.1.1.4'

loop_
_geom_angle_atom_site_label_1
_geom_angle_site_symmetry_1
_geom_angle_atom_site_label_2
_geom_angle_site_symmetry_2
_geom_angle_atom_site_label_3
_geom_angle_site_symmetry_3
_geom_angle
_geom_angle_publ_flag
C7 . S1 . C10 . 92.7(3) yes
C2 . C1 . C6 . 119.8(6) yes
C2 . C1 . N1 . 114.7(7) yes
C6 . C1 . N1 . 125.5(5) yes
C1 . C2 . C3 . 117.3(7) yes
C1 . C2 . H2 . 120.7 no
C3 . C2 . H2 . 121.9 no
C2 . C3 . C4 . 122.2(5) yes
C2 . C3 . H3 . 118.3 no
C4 . C3 . H3 . 119.5 no
C3 . C4 . C5 . 118.7(6) yes
C3 . C4 . H4 . 119.4 no
C5 . C4 . H4 . 121.8 no
C4 . C5 . C6 . 122.5(7) yes
C4 . C5 . H5 . 119.2 no
C6 . C5 . H5 . 118.3 no
C5 . C6 . C1 . 119.3(5) yes
C5 . C6 . N3 . 117.5(7) yes
C1 . C6 . N3 . 123.1(6) yes
S1 . C7 . C8 . 111.4(6) yes
S1 . C7 . N1 . 123.3(4) yes
C8 . C7 . N1 . 125.2(6) yes
C7 . C8 . C9 . 111.4(5) yes
C7 . C8 . C12 . 118.8(7) yes
C9 . C8 . C12 . 129.5(6) yes
C8 . C9 . C10 . 114.5(5) yes
C8 . C9 . H9 . 123.4 no
C10 . C9 . H9 . 122.1 no
C9 . C10 . S1 . 110.0(5) yes
C9 . C10 . C11 . 125.4(4) yes
S1 . C10 . C11 . 124.6(2) yes
C10 . C11 . H112 . 109.4 no
C10 . C11 . H113 . 109.4 no
H112 . C11 . H113 . 109.8 no
C10 . C11 . H111 . 109.4 no
H112 . C11 . H111 . 109.3 no
H113 . C11 . H111 . 109.4 no
C8 . C12 . N2 . 178.6(8) yes
C7 . N1 . C1 . 132.9(6) yes
C7 . N1 . H1 . 113(2) no
C1 . N1 . H1 . 114(2) no
C6 . N3 . O2 . 117.8(7) yes
C6 . N3 . O1 . 118.0(5) yes
O2 . N3 . O1 . 124.1(5) yes

loop_
_geom_bond_atom_site_label_1
_geom_bond_site_symmetry_1
_geom_bond_atom_site_label_2
_geom_bond_site_symmetry_2
_geom_bond_distance
_geom_bond_publ_flag
S1 . C7 . 1.727(7) yes
S1 . C10 . 1.702(6) yes
O1 . N3 . 1.229(6) yes
O2 . N3 . 1.237(6) yes
C1 . C2 . 1.460(9) yes
C1 . C6 . 1.379(7) yes
C1 . N1 . 1.377(8) yes
C2 . C3 . 1.380(7) yes
C2 . H2 . 0.927 no
C3 . C4 . 1.393(8) yes
C3 . H3 . 0.926 no
C4 . C5 . 1.364(7) yes
C4 . H4 . 0.931 no
C5 . C6 . 1.386(8) yes
C5 . H5 . 0.924 no
C6 . N3 . 1.432(8) yes
C7 . C8 . 1.357(8) yes
C7 . N1 . 1.387(8) yes
C8 . C9 . 1.420(7) yes
C8 . C12 . 1.389(7) yes
C9 . C10 . 1.368(7) yes
C9 . H9 . 0.936 no
C10 . C11 . 1.463(8) yes
C11 . H112 . 0.956 no
C11 . H113 . 0.958 no
C11 . H111 . 0.953 no
C12 . N2 . 1.185(7) yes
N1 . H1 . 0.89(3) no
